data_2214644
loop_
_publ_author_name
'Kishbaugh, Tara L. S.'
'Gribble, Gordon W.'
'Jasinski, Jerry P.'

_publ_section_title 2-(4-Methoxybenzyl)-4-(phenylsulfonyl)-1,2,3,4-tetrahydropyrrolo[3,4-<i>b</i>]indole
_journal_coeditor_code FL2139
_journal_issue 8
_journal_name_full 'Acta Crystallographica Section E'
_journal_page_first o3411
_journal_page_last o3411
_journal_paper_doi 10.1107/S1600536807032436
_journal_volume 63
_journal_year 2007
_chemical_formula_iupac 'C25 H24 N2 O2 S'
_chemical_formula_moiety 'C25 H24 N2 O2 S'
_chemical_formula_sum 'C25 H24 N2 O2 S'
_chemical_formula_weight 416.52
_chemical_name_systematic
;
2-(4-Methoxybenzyl)-4-(phenylsulfonyl)-1,2,3,4-tetrahydropyrrolo[3,4-b]indole
;
_space_group_IT_number 14
_symmetry_cell_setting monoclinic
_symmetry_space_group_name_Hall '-P 2ybc'
_symmetry_space_group_name_H-M 'P 1 21/c 1'
_atom_sites_solution_hydrogens geom
_atom_sites_solution_primary direct
_atom_sites_solution_secondary difmap
_cell_angle_alpha 90.00
_cell_angle_beta 106.47(3)
_cell_angle_gamma 90.00
_cell_formula_units_Z 4
_cell_length_a 11.929(7)
_cell_length_b 9.397(7)
_cell_length_c 19.198(4)
_cell_measurement_reflns_used 20
_cell_measurement_temperature 296
_cell_measurement_theta_max 7.77
_cell_measurement_theta_min 6.20
_cell_volume 2064(2)
_computing_cell_refinement 'MSC/AFC Diffractometer Control Software'
_computing_data_collection
;
MSC/AFC Diffractometer Control Software
(Molecular Structure Corporation, 1994)
;
_computing_data_reduction 'CrystalStructure (Rigaku/MSC, 2005)'
_computing_molecular_graphics 'ORTEP-3 (Farrugia, 1997)'
_computing_publication_material CrystalStructure
_computing_structure_refinement 'SHELXL97 (Sheldrick, 1997)'
_computing_structure_solution 'SIR92 (Altomare <i>et al.</i>,  1994)'
_diffrn_ambient_temperature 296
_diffrn_measured_fraction_theta_full 1.000
_diffrn_measured_fraction_theta_max 0.997
_diffrn_measurement_device_type 'Rigaku AFC-6S'
_diffrn_measurement_method \w/2\q
_diffrn_radiation_monochromator graphite
_diffrn_radiation_source 'normal-focus sealed tube'
_diffrn_radiation_type MoK\a
_diffrn_radiation_wavelength 0.71069
_diffrn_reflns_av_R_equivalents 0.0000
_diffrn_reflns_av_sigmaI/netI 0.1824
_diffrn_reflns_limit_h_max 15
_diffrn_reflns_limit_h_min 0
_diffrn_reflns_limit_k_max 12
_diffrn_reflns_limit_k_min 0
_diffrn_reflns_limit_l_max 23
_diffrn_reflns_limit_l_min -24
_diffrn_reflns_number 4739
_diffrn_reflns_theta_full 26.30
_diffrn_reflns_theta_max 27.54
_diffrn_reflns_theta_min 1.78
_diffrn_standards_decay_% 0
_diffrn_standards_interval_count 150
_diffrn_standards_number 3
_exptl_absorpt_coefficient_mu 0.182
_exptl_absorpt_correction_T_max 0.9645
_exptl_absorpt_correction_T_min 0.9145
_exptl_absorpt_correction_type psi-scan
_exptl_absorpt_process_details '(North <i>et al.</i>,  1968)'
_exptl_crystal_colour colourless
_exptl_crystal_density_diffrn 1.341
_exptl_crystal_density_method 'not measured'
_exptl_crystal_description prism
_exptl_crystal_F_000 880
_exptl_crystal_size_max 0.50
_exptl_crystal_size_mid 0.40
_exptl_crystal_size_min 0.20
_refine_diff_density_max 0.479
_refine_diff_density_min -0.382
_refine_ls_extinction_coef 0.0052(19)
_refine_ls_extinction_expression Fc^*^=kFc[1+0.001xFc^2^\l^3^/sin(2\q)]^-1/4^
_refine_ls_extinction_method 'SHELXL97 (Sheldrick, 1997)'
_refine_ls_goodness_of_fit_ref 1.034
_refine_ls_hydrogen_treatment constr
_refine_ls_matrix_type full
_refine_ls_number_parameters 273
_refine_ls_number_reflns 4739
_refine_ls_number_restraints 0
_refine_ls_restrained_S_all 1.034
_refine_ls_R_factor_all 0.2503
_refine_ls_R_factor_gt 0.0613
_refine_ls_shift/su_max 0.000
_refine_ls_shift/su_mean 0.000
_refine_ls_structure_factor_coef Fsqd
_refine_ls_weighting_details 'calc w = 1/[\s^2^(Fo^2^)+(0.1351P)^2^] where P=(Fo^2^+2Fc^2^)/3'
_refine_ls_weighting_scheme calc
_refine_ls_wR_factor_gt 0.1964
_refine_ls_wR_factor_ref 0.2835
_reflns_number_gt 1590
_reflns_number_total 4739
_reflns_threshold_expression I>2\s(I)
_cod_data_source_file fl2139.cif
_cod_data_source_block I
_cod_original_cell_volume 2063.6(19)
_cod_original_sg_symbol_H-M 'P 21/c'
_cod_database_code 2214644
_cod_database_fobs_code 2214644

loop_
_symmetry_equiv_pos_as_xyz
'x, y, z'
'-x, y+1/2, -z+1/2'
'-x, -y, -z'
'x, -y-1/2, z-1/2'

loop_
_atom_site_type_symbol
_atom_site_label
_atom_site_fract_x
_atom_site_fract_y
_atom_site_fract_z
_atom_site_U_iso_or_equiv
_atom_site_adp_type
_atom_site_calc_flag
_atom_site_refinement_flags
_atom_site_occupancy
S S1 0.29345(13) 0.16620(16) 0.82158(8) 0.0408(4) Uani d . 1
O O1 0.3017(3) 0.0241(4) 0.7988(2) 0.0510(11) Uani d . 1
O O2 0.3618(3) 0.2133(5) 0.8910(2) 0.0532(12) Uani d . 1
N N1 0.3285(4) 0.2660(5) 0.7598(2) 0.0390(11) Uani d . 1
N N2 0.3015(4) 0.1362(5) 0.5746(2) 0.0440(13) Uani d . 1
C C1 0.3125(6) 0.0860(6) 0.6496(3) 0.0481(15) Uani d . 1
H H1 0.2440 0.0332 0.6521 0.058 Uiso calc R 1
H H2 0.3816 0.0274 0.6681 0.058 Uiso calc R 1
C C2 0.3454(6) 0.2842(7) 0.5768(3) 0.0505(16) Uani d . 1
H H3 0.2956 0.3415 0.5383 0.061 Uiso calc R 1
H H4 0.4247 0.2866 0.5729 0.061 Uiso calc R 1
C C3 0.3404(5) 0.3338(6) 0.6499(3) 0.0403(14) Uani d . 1
C C4 0.3571(5) 0.4598(6) 0.6937(3) 0.0410(14) Uani d . 1
C C5 0.3785(5) 0.6024(7) 0.6835(4) 0.0495(16) Uani d . 1
H H5 0.3885 0.6333 0.6396 0.059 Uiso calc R 1
C C6 0.3850(5) 0.6982(7) 0.7393(4) 0.0539(17) Uani d . 1
H H6 0.3998 0.7938 0.7331 0.065 Uiso calc R 1
C C7 0.3693(5) 0.6521(7) 0.8044(3) 0.0482(15) Uani d . 1
H H7 0.3722 0.7188 0.8407 0.058 Uiso calc R 1
C C8 0.3498(5) 0.5120(7) 0.8177(3) 0.0481(16) Uani d . 1
H H8 0.3398 0.4831 0.8619 0.058 Uiso calc R 1
C C9 0.3456(4) 0.4154(6) 0.7622(3) 0.0369(13) Uani d . 1
C C10 0.3227(4) 0.2224(6) 0.6887(3) 0.0342(12) Uani d . 1
C C11 0.1462(5) 0.2100(6) 0.8114(3) 0.0393(13) Uani d . 1
C C12 0.0626(6) 0.1670(8) 0.7498(4) 0.0645(19) Uani d . 1
H H9 0.0837 0.1128 0.7150 0.077 Uiso calc R 1
C C13 -0.0525(6) 0.2044(9) 0.7397(4) 0.078(2) Uani d . 1
H H10 -0.1095 0.1763 0.6979 0.093 Uiso calc R 1
C C14 -0.0823(6) 0.2839(9) 0.7920(4) 0.074(2) Uani d . 1
H H11 -0.1601 0.3087 0.7856 0.088 Uiso calc R 1
C C15 0.0002(6) 0.3265(8) 0.8529(4) 0.074(2) Uani d . 1
H H12 -0.0209 0.3801 0.8879 0.089 Uiso calc R 1
C C16 0.1157(6) 0.2897(7) 0.8625(4) 0.0613(18) Uani d . 1
H H13 0.1727 0.3194 0.9039 0.074 Uiso calc R 1
C C17 0.3508(6) 0.0386(7) 0.5328(3) 0.0546(17) Uani d . 1
H H14 0.4272 0.0083 0.5624 0.066 Uiso calc R 1
H H15 0.3614 0.0883 0.4909 0.066 Uiso calc R 1
C C18 0.2758(5) -0.0919(7) 0.5071(3) 0.0451(15) Uani d . 1
C C19 0.3262(6) -0.2176(7) 0.4941(3) 0.0519(16) Uani d . 1
H H16 0.4069 -0.2241 0.5039 0.062 Uiso calc R 1
C C20 0.2568(7) -0.3341(7) 0.4664(4) 0.0613(18) Uani d . 1
H H17 0.2922 -0.4179 0.4577 0.074 Uiso calc R 1
C C21 0.1367(6) -0.3297(7) 0.4512(3) 0.0574(17) Uani d . 1
C C22 0.0872(6) -0.2050(7) 0.4657(4) 0.0569(18) Uani d . 1
H H18 0.0066 -0.1990 0.4572 0.068 Uiso calc R 1
C C23 0.1563(6) -0.0897(7) 0.4924(4) 0.0565(17) Uani d . 1
H H19 0.1206 -0.0062 0.5010 0.068 Uiso calc R 1
C C24 0.0782(5) -0.4476(5) 0.4251(3) 0.0391(14) Uani d . 1
H H20 0.1015 -0.5207 0.4621 0.047 Uiso calc R 1
H H21 0.1039 -0.4784 0.3839 0.047 Uiso calc R 1
C C25 -0.0396(10) -0.4433(9) 0.4036(5) 0.109(3) Uani d . 1
H H22 -0.0689 -0.4663 0.4439 0.131 Uiso calc R 1
H H23 -0.0687 -0.5110 0.3653 0.131 Uiso calc R 1
H H24 -0.0650 -0.3495 0.3863 0.131 Uiso calc R 1

loop_
_atom_site_aniso_label
_atom_site_aniso_U_11
_atom_site_aniso_U_22
_atom_site_aniso_U_33
_atom_site_aniso_U_12
_atom_site_aniso_U_13
_atom_site_aniso_U_23
S1 0.0453(9) 0.0433(9) 0.0367(8) 0.0029(7) 0.0163(6) 0.0038(7)
O1 0.062(3) 0.039(3) 0.057(3) 0.007(2) 0.025(2) 0.007(2)
O2 0.051(3) 0.070(3) 0.036(2) 0.008(2) 0.0096(19) 0.002(2)
N1 0.045(3) 0.035(3) 0.040(3) -0.001(2) 0.018(2) -0.001(2)
N2 0.056(3) 0.045(3) 0.035(3) -0.006(2) 0.020(2) -0.004(2)
C1 0.058(4) 0.047(4) 0.044(4) -0.007(3) 0.022(3) -0.005(3)
C2 0.065(4) 0.047(4) 0.044(3) 0.003(3) 0.022(3) 0.005(3)
C3 0.045(3) 0.043(3) 0.036(3) -0.003(3) 0.017(3) -0.004(3)
C4 0.033(3) 0.043(4) 0.050(4) -0.002(3) 0.015(3) -0.002(3)
C5 0.042(3) 0.047(4) 0.060(4) 0.000(3) 0.016(3) 0.010(3)
C6 0.046(4) 0.039(4) 0.074(5) -0.006(3) 0.011(3) -0.005(3)
C7 0.047(4) 0.043(4) 0.053(4) 0.002(3) 0.011(3) -0.012(3)
C8 0.051(4) 0.056(4) 0.038(3) 0.000(3) 0.012(3) -0.005(3)
C9 0.029(3) 0.046(4) 0.033(3) 0.002(3) 0.006(2) 0.001(3)
C10 0.036(3) 0.039(3) 0.030(3) -0.002(2) 0.012(2) 0.000(3)
C11 0.041(3) 0.041(3) 0.039(3) -0.001(3) 0.016(3) 0.001(3)
C12 0.050(4) 0.088(5) 0.056(4) -0.006(4) 0.016(3) -0.017(4)
C13 0.048(5) 0.108(7) 0.071(5) -0.010(4) 0.006(4) -0.009(5)
C14 0.040(4) 0.091(6) 0.090(6) 0.000(4) 0.018(4) -0.005(5)
C15 0.055(4) 0.087(6) 0.090(5) 0.006(4) 0.036(4) -0.028(5)
C16 0.055(4) 0.073(5) 0.057(4) 0.003(4) 0.017(3) -0.008(4)
C17 0.068(4) 0.062(4) 0.038(3) -0.004(4) 0.022(3) -0.003(3)
C18 0.052(4) 0.052(4) 0.035(3) 0.001(3) 0.018(3) -0.002(3)
C19 0.054(4) 0.055(4) 0.051(4) 0.000(3) 0.021(3) -0.010(3)
C20 0.081(5) 0.048(4) 0.058(4) 0.010(4) 0.025(4) -0.010(4)
C21 0.069(5) 0.052(4) 0.051(4) 0.009(4) 0.017(3) -0.003(3)
C22 0.049(4) 0.063(5) 0.060(4) -0.007(3) 0.017(3) -0.012(4)
C23 0.064(5) 0.046(4) 0.062(4) -0.001(3) 0.022(3) -0.011(3)
C24 0.042(3) 0.019(3) 0.052(4) -0.006(3) 0.006(3) -0.012(3)
C25 0.168(11) 0.062(6) 0.087(7) -0.036(6) 0.018(6) -0.014(5)

loop_
_atom_type_symbol
_atom_type_description
_atom_type_scat_dispersion_real
_atom_type_scat_dispersion_imag
_atom_type_scat_source
C C 0.0033 0.0016 'International Tables Vol C Tables 4.2.6.8 and 6.1.1.4'
H H 0.0000 0.0000 'International Tables Vol C Tables 4.2.6.8 and 6.1.1.4'
O O 0.0106 0.0060 'International Tables Vol C Tables 4.2.6.8 and 6.1.1.4'
N N 0.0061 0.0033 'International Tables Vol C Tables 4.2.6.8 and 6.1.1.4'
S S 0.1246 0.1234 'International Tables Vol C Tables 4.2.6.8 and 6.1.1.4'

loop_
_geom_angle_atom_site_label_1
_geom_angle_atom_site_label_2
_geom_angle_atom_site_label_3
_geom_angle
O1 S1 O2 120.7(3)
O1 S1 N1 105.0(2)
O2 S1 N1 107.5(3)
O1 S1 C11 109.9(3)
O2 S1 C11 108.7(3)
N1 S1 C11 103.5(2)
C10 N1 C9 106.7(4)
C10 N1 S1 125.2(4)
C9 N1 S1 126.9(4)
C17 N2 C2 114.5(5)
C17 N2 C1 113.4(5)
C2 N2 C1 109.7(4)
C10 C1 N2 100.9(4)
C10 C1 H1 111.6
N2 C1 H1 111.6
C10 C1 H2 111.6
N2 C1 H2 111.6
H1 C1 H2 109.4
N2 C2 C3 102.2(5)
N2 C2 H3 111.3
C3 C2 H3 111.3
N2 C2 H4 111.3
C3 C2 H4 111.3
H3 C2 H4 109.2
C10 C3 C4 109.7(5)
C10 C3 C2 109.5(5)
C4 C3 C2 140.6(5)
C5 C4 C9 118.9(5)
C5 C4 C3 135.6(6)
C9 C4 C3 105.5(5)
C6 C5 C4 119.3(6)
C6 C5 H5 120.3
C4 C5 H5 120.3
C7 C6 C5 120.2(6)
C7 C6 H6 119.9
C5 C6 H6 119.9
C8 C7 C6 122.7(6)
C8 C7 H7 118.6
C6 C7 H7 118.6
C7 C8 C9 117.0(6)
C7 C8 H8 121.5
C9 C8 H8 121.5
C8 C9 N1 130.2(5)
C8 C9 C4 121.7(6)
N1 C9 C4 108.1(5)
C3 C10 N1 110.0(5)
C3 C10 C1 113.6(5)
N1 C10 C1 136.2(5)
C16 C11 C12 120.3(6)
C16 C11 S1 120.6(5)
C12 C11 S1 119.0(5)
C11 C12 C13 119.9(6)
C11 C12 H9 120.1
C13 C12 H9 120.1
C12 C13 C14 119.3(7)
C12 C13 H10 120.4
C14 C13 H10 120.4
C15 C14 C13 120.9(7)
C15 C14 H11 119.5
C13 C14 H11 119.5
C14 C15 C16 119.7(7)
C14 C15 H12 120.2
C16 C15 H12 120.2
C11 C16 C15 120.0(6)
C11 C16 H13 120.0
C15 C16 H13 120.0
N2 C17 C18 113.5(5)
N2 C17 H14 108.9
C18 C17 H14 108.9
N2 C17 H15 108.9
C18 C17 H15 108.9
H14 C17 H15 107.7
C23 C18 C19 117.1(6)
C23 C18 C17 122.5(6)
C19 C18 C17 120.3(5)
C18 C19 C20 120.2(6)
C18 C19 H16 119.9
C20 C19 H16 119.9
C21 C20 C19 121.9(6)
C21 C20 H17 119.0
C19 C20 H17 119.0
C24 C21 C22 125.2(6)
C24 C21 C20 117.2(6)
C22 C21 C20 117.6(6)
C23 C22 C21 120.1(6)
C23 C22 H18 119.9
C21 C22 H18 119.9
C22 C23 C18 123.0(6)
C22 C23 H19 118.5
C18 C23 H19 118.5
C21 C24 C25 118.7(6)
C21 C24 H20 107.6
C25 C24 H20 107.6
C21 C24 H21 107.6
C25 C24 H21 107.6
H20 C24 H21 107.1
C24 C25 H22 109.5
C24 C25 H23 109.5
H22 C25 H23 109.5
C24 C25 H24 109.5
H22 C25 H24 109.5
H23 C25 H24 109.5

loop_
_geom_bond_atom_site_label_1
_geom_bond_atom_site_label_2
_geom_bond_distance
S1 O1 1.416(4)
S1 O2 1.421(4)
S1 N1 1.656(5)
S1 C11 1.760(6)
N1 C10 1.407(7)
N1 C9 1.417(7)
N2 C17 1.448(7)
N2 C2 1.482(7)
N2 C1 1.485(7)
C1 C10 1.474(8)
C1 H1 0.9700
C1 H2 0.9700
C2 C3 1.495(8)
C2 H3 0.9700
C2 H4 0.9700
C3 C10 1.336(7)
C3 C4 1.433(8)
C4 C5 1.389(8)
C4 C9 1.423(7)
C5 C6 1.385(9)
C5 H5 0.9300
C6 C7 1.384(9)
C6 H6 0.9300
C7 C8 1.373(9)
C7 H7 0.9300
C8 C9 1.390(8)
C8 H8 0.9300
C11 C16 1.365(8)
C11 C12 1.374(8)
C12 C13 1.376(9)
C12 H9 0.9300
C13 C14 1.377(10)
C13 H10 0.9300
C14 C15 1.357(10)
C14 H11 0.9300
C15 C16 1.380(9)
C15 H12 0.9300
C16 H13 0.9300
C17 C18 1.516(8)
C17 H14 0.9700
C17 H15 0.9700
C18 C23 1.373(8)
C18 C19 1.380(8)
C19 C20 1.384(9)
C19 H16 0.9300
C20 C21 1.379(9)
C20 H17 0.9300
C21 C24 1.330(8)
C21 C22 1.375(9)
C22 C23 1.370(8)
C22 H18 0.9300
C23 H19 0.9300
C24 C25 1.348(11)
C24 H20 0.9700
C24 H21 0.9700
C25 H22 0.9600
C25 H23 0.9600
C25 H24 0.9600

loop_
_cod_related_entry_id
_cod_related_entry_database
_cod_related_entry_code
1 ChemSpider 21123924
